data_2203855
loop_
_publ_author_name
'Zhang, Xian-Ming'
'Fang, Rui-Qin'
'Wu, Hai-Shun'
'Ng, Seik Weng'

_publ_section_title
;
 Zwitterionic
 diaqua(1,10-phenanthroline)[3-phosphonopropionato(2--)]zinc(II)
 dihydrate
;
_journal_issue 7
_journal_name_full 'Acta Crystallographica Section E'
_journal_page_first m941
_journal_page_last m942
_journal_paper_doi 10.1107/S1600536804013522
_journal_volume 60
_journal_year 2004
_chemical_formula_iupac '[Zn (C12 H8 N2) (C3 H5 O5 P) (H2 O)2] , 2H2 O'
_chemical_formula_moiety 'C12 H8 N2, C3 H5 O5 P, Zn, 4H2 O'
_chemical_formula_sum 'C15 H21 N2 O9 P Zn'
_chemical_formula_weight 469.68
_chemical_name_systematic
;
 Diaqua(1,10-Phenanthroline)[3-phosphonopropionato(2-)]zinc(II) dihydrate
;
_space_group_IT_number 15
_symmetry_cell_setting monoclinic
_symmetry_space_group_name_Hall '-C 2yc'
_symmetry_space_group_name_H-M 'C 1 2/c 1'
_atom_sites_solution_hydrogens geom
_atom_sites_solution_primary direct
_atom_sites_solution_secondary difmap
_audit_creation_method SHELXL-97
_cell_angle_alpha 90
_cell_angle_beta 94.6790(10)
_cell_angle_gamma 90
_cell_formula_units_Z 8
_cell_length_a 24.9910(10)
_cell_length_b 7.3516(4)
_cell_length_c 20.9580(10)
_cell_measurement_reflns_used 4886
_cell_measurement_temperature 298(2)
_cell_measurement_theta_max 27.0
_cell_measurement_theta_min 2.4
_cell_volume 3837.7(3)
_computing_cell_refinement 'SAINT (Bruker, 2002)'
_computing_data_collection 'SMART (Bruker, 2002)'
_computing_data_reduction SAINT
_computing_molecular_graphics 'ORTEPII (Johnson, 1976)'
_computing_publication_material SHELXL97
_computing_structure_refinement 'SHELXL97 (Sheldrick, 1997)'
_computing_structure_solution 'SHELXS97 (Sheldrick, 1997)'
_diffrn_ambient_temperature 298(2)
_diffrn_measured_fraction_theta_full 0.985
_diffrn_measured_fraction_theta_max 0.985
_diffrn_measurement_device_type 'Bruker SMART APEX area-detector diffractometer'
_diffrn_measurement_method '\f and \w scans'
_diffrn_radiation_monochromator graphite
_diffrn_radiation_source 'fine-focus sealed tube'
_diffrn_radiation_type MoK\a
_diffrn_radiation_wavelength 0.71073
_diffrn_reflns_av_R_equivalents 0.020
_diffrn_reflns_av_sigmaI/netI 0.027
_diffrn_reflns_limit_h_max 31
_diffrn_reflns_limit_h_min -26
_diffrn_reflns_limit_k_max 9
_diffrn_reflns_limit_k_min -9
_diffrn_reflns_limit_l_max 19
_diffrn_reflns_limit_l_min -26
_diffrn_reflns_number 10830
_diffrn_reflns_theta_full 27.02
_diffrn_reflns_theta_max 27.0
_diffrn_reflns_theta_min 1.6
_diffrn_standards_decay_% 0
_diffrn_standards_interval_time 0
_diffrn_standards_number 0
_exptl_absorpt_coefficient_mu 1.42
_exptl_absorpt_correction_T_max 0.805
_exptl_absorpt_correction_T_min 0.619
_exptl_absorpt_correction_type multi-scan
_exptl_absorpt_process_details '(SADABS; Bruker, 2002)'
_exptl_crystal_colour Colorless
_exptl_crystal_density_diffrn 1.626
_exptl_crystal_density_method 'not measured'
_exptl_crystal_description Block
_exptl_crystal_F_000 1936
_exptl_crystal_size_max 0.22
_exptl_crystal_size_mid 0.20
_exptl_crystal_size_min 0.16
_refine_diff_density_max 0.662
_refine_diff_density_min -0.694
_refine_ls_extinction_method none
_refine_ls_goodness_of_fit_ref 1.037
_refine_ls_hydrogen_treatment constr
_refine_ls_matrix_type full
_refine_ls_number_parameters 254
_refine_ls_number_reflns 4145
_refine_ls_number_restraints 18
_refine_ls_restrained_S_all 1.091
_refine_ls_R_factor_all 0.0458
_refine_ls_R_factor_gt 0.0400
_refine_ls_shift/su_max 0.001
_refine_ls_shift/su_mean <0.001
_refine_ls_structure_factor_coef Fsqd
_refine_ls_weighting_details 'calc w = 1/[\s^2^(Fo^2^)+(0.0743P)^2^+3.8716P] where P = (Fo^2^+2Fc^2^)/3'
_refine_ls_weighting_scheme calc
_refine_ls_wR_factor_gt 0.1158
_refine_ls_wR_factor_ref 0.1203
_reflns_number_gt 3578
_reflns_number_total 4145
_reflns_threshold_expression I>2\s(I)
_cod_data_source_file bt6468.cif
_cod_data_source_block I
_cod_depositor_comments
;
The following automatic conversions were performed:
'_symmetry_cell_setting' value 'Monoclinic' changed to 'monoclinic'
according to '/home/saulius/struct/CIF-dictionaries/cif_core.dic'
dictionary named 'cif_core.dic' version 2.4.1 from
2010-06-29.

'_exptl_absorpt_correction_type' value 'Multi-scan' changed
to 'multi-scan' according to
'/home/saulius/struct/CIF-dictionaries/cif_core.dic' dictionary named
'cif_core.dic' version 2.4.1 from 2010-06-29.

Automatic conversion script
Id: cif_fix_enum 1527 2010-12-29 10:47:43Z saulius 

The following automatic conversions were performed:

'_symmetry_cell_setting' value 'Monoclinic' changed to 'monoclinic'
according to /home/saulius/struct/CIF-dictionaries/cif_core.dic
dictionary named 'cif_core.dic' version 2.4.1 from
2010-06-29.

'_exptl_absorpt_correction_type' value 'Multi-scan'
changed to 'multi-scan' according to
/home/saulius/struct/CIF-dictionaries/cif_core.dic dictionary named
'cif_core.dic' version 2.4.1 from 2010-06-29.

Automatic conversion script
Id: cif_fix_values 1715 2011-07-08 13:25:40Z adriana 
;
_cod_original_cell_volume 3837.5(4)
_cod_original_sg_symbol_H-M 'C 2/c'
_cod_database_code 2203855
_cod_database_fobs_code 2203855

loop_
_symmetry_equiv_pos_as_xyz
'x, y, z'
'x, -y, z+1/2'
'x+1/2, y+1/2, z'
'x+1/2, -y+1/2, z+1/2'
'-x, -y, -z'
'-x, y, -z-1/2'
'-x+1/2, -y+1/2, -z'
'-x+1/2, y+1/2, -z-1/2'

loop_
_atom_site_label
_atom_site_fract_x
_atom_site_fract_y
_atom_site_fract_z
_atom_site_U_iso_or_equiv
_atom_site_adp_type
_atom_site_calc_flag
_atom_site_refinement_flags
_atom_site_occupancy
_atom_site_type_symbol
Zn1 0.382542(12) 0.34843(4) 0.593238(14) 0.03368(13) Uani d . 1 Zn
P1 0.30231(3) 0.67905(9) 0.58246(3) 0.03165(17) Uani d . 1 P
O1 0.35772(8) 0.5979(3) 0.58923(10) 0.0428(5) Uani d . 1 O
O2 0.26332(9) 0.5419(3) 0.54557(10) 0.0442(5) Uani d . 1 O
H2o 0.2468 0.5941 0.5155 0.053 Uiso calc R 1 H
O3 0.29988(9) 0.8627(2) 0.55044(9) 0.0404(5) Uani d . 1 O
O4 0.21483(12) 0.6892(4) 0.76772(12) 0.0727(9) Uani d . 1 O
O5 0.15461(9) 0.8771(4) 0.72059(11) 0.0562(6) Uani d . 1 O
O1w 0.40134(7) 0.3550(3) 0.68779(8) 0.0354(4) Uani d D 1 O
H1w1 0.3774 0.3617 0.7134 0.042 Uiso d D 1 H
H1w2 0.4308 0.3257 0.7045 0.042 Uiso d D 1 H
O2w 0.32455(12) 0.1687(3) 0.61263(11) 0.0648(8) Uani d D 1 O
H2w1 0.3124 0.0757 0.5920 0.078 Uiso d D 1 H
H2w2 0.3143 0.1680 0.6501 0.078 Uiso d D 1 H
O3w 0.44738(18) 0.0441(6) 0.73618(18) 0.1215(15) Uani d U 1 O
H3w1 0.4316 -0.0541 0.7181 0.146 Uiso d . 1 H
H3w2 0.4373 0.0531 0.7741 0.146 Uiso d . 1 H
O4w 0.4460(3) -0.3234(7) 0.7351(2) 0.170(3) Uani d U 1 O
H4w1 0.4352 -0.3673 0.6983 0.203 Uiso d . 1 H
H4w2 0.4268 -0.3687 0.7636 0.203 Uiso d . 1 H
N1 0.46314(10) 0.3178(3) 0.57535(11) 0.0347(5) Uani d . 1 N
N2 0.37521(9) 0.2700(3) 0.49471(10) 0.0359(5) Uani d . 1 N
C1 0.47058(10) 0.2642(3) 0.51504(12) 0.0318(5) Uani d . 1 C
C2 0.50636(13) 0.3479(4) 0.61547(14) 0.0424(7) Uani d . 1 C
H2 0.5016 0.3847 0.6571 0.051 Uiso calc R 1 H
C3 0.55831(13) 0.3268(5) 0.59765(17) 0.0497(8) Uani d . 1 C
H3 0.5875 0.3511 0.6268 0.060 Uiso calc R 1 H
C4 0.56641(12) 0.2697(4) 0.53688(15) 0.0455(7) Uani d . 1 C
H4 0.6010 0.2530 0.5247 0.055 Uiso calc R 1 H
C5 0.52171(11) 0.2370(4) 0.49334(13) 0.0367(6) Uani d . 1 C
C6 0.52558(13) 0.1782(4) 0.42859(15) 0.0453(7) Uani d . 1 C
H6 0.5593 0.1580 0.4141 0.054 Uiso calc R 1 H
C7 0.48185(14) 0.1520(4) 0.38867(15) 0.0463(7) Uani d . 1 C
H7 0.4857 0.1126 0.3471 0.056 Uiso calc R 1 H
C8 0.42906(13) 0.1831(4) 0.40838(13) 0.0388(6) Uani d . 1 C
C9 0.38151(14) 0.1673(4) 0.36790(15) 0.0491(8) Uani d . 1 C
H9 0.3831 0.1327 0.3254 0.059 Uiso calc R 1 H
C10 0.33320(14) 0.2026(5) 0.39098(15) 0.0511(8) Uani d . 1 C
H10 0.3017 0.1932 0.3644 0.061 Uiso calc R 1 H
C11 0.33148(12) 0.2533(5) 0.45515(14) 0.0441(7) Uani d . 1 C
H11 0.2983 0.2761 0.4706 0.053 Uiso calc R 1 H
C12 0.42353(11) 0.2379(3) 0.47162(12) 0.0323(5) Uani d . 1 C
C13 0.27834(12) 0.6969(4) 0.66071(14) 0.0418(6) Uani d . 1 C
H13a 0.2769 0.5764 0.6793 0.050 Uiso calc R 1 H
H13b 0.3035 0.7689 0.6878 0.050 Uiso calc R 1 H
C14 0.22340(12) 0.7831(5) 0.65948(14) 0.0460(7) Uani d . 1 C
H14a 0.2263 0.9094 0.6468 0.055 Uiso calc R 1 H
H14b 0.1999 0.7228 0.6269 0.055 Uiso calc R 1 H
C15 0.19753(12) 0.7762(5) 0.72183(13) 0.0423(6) Uani d . 1 C

loop_
_atom_site_aniso_label
_atom_site_aniso_U_11
_atom_site_aniso_U_22
_atom_site_aniso_U_33
_atom_site_aniso_U_12
_atom_site_aniso_U_13
_atom_site_aniso_U_23
Zn1 0.0381(2) 0.0340(2) 0.03029(19) -0.00138(12) 0.01077(13) -0.00422(11)
P1 0.0354(4) 0.0286(3) 0.0317(4) -0.0016(3) 0.0071(3) -0.0011(2)
O1 0.0353(10) 0.0359(10) 0.0587(13) -0.0012(8) 0.0120(9) -0.0069(9)
O2 0.0520(12) 0.0329(10) 0.0463(12) -0.0077(9) -0.0047(9) 0.0044(8)
O3 0.0553(12) 0.0295(10) 0.0357(10) -0.0069(8) 0.0008(9) -0.0003(7)
O4 0.0732(17) 0.101(2) 0.0481(14) 0.0399(15) 0.0303(12) 0.0314(14)
O5 0.0465(12) 0.0814(17) 0.0418(12) 0.0207(11) 0.0099(10) 0.0059(11)
O1w 0.0321(9) 0.0556(12) 0.0195(8) -0.0040(8) 0.0081(7) 0.0015(7)
O2w 0.102(2) 0.0515(14) 0.0452(13) -0.0404(13) 0.0325(13) -0.0182(10)
O3w 0.155(4) 0.121(3) 0.092(2) 0.059(3) 0.028(2) 0.040(2)
O4w 0.232(5) 0.172(4) 0.118(3) -0.137(4) 0.091(3) -0.081(3)
N1 0.0396(12) 0.0358(12) 0.0292(11) 0.0016(9) 0.0064(9) -0.0026(9)
N2 0.0380(12) 0.0377(12) 0.0333(11) -0.0019(10) 0.0101(9) -0.0047(9)
C1 0.0376(13) 0.0261(12) 0.0327(13) -0.0001(10) 0.0094(10) -0.0002(10)
C2 0.0454(16) 0.0465(17) 0.0353(15) 0.0006(12) 0.0031(12) -0.0038(11)
C3 0.0407(16) 0.059(2) 0.0488(18) -0.0026(14) -0.0030(13) 0.0018(14)
C4 0.0358(14) 0.0486(17) 0.0529(18) -0.0003(13) 0.0093(12) 0.0050(14)
C5 0.0387(14) 0.0318(13) 0.0412(14) -0.0016(11) 0.0128(11) 0.0029(11)
C6 0.0455(17) 0.0479(17) 0.0458(17) 0.0002(13) 0.0232(14) -0.0006(13)
C7 0.0575(19) 0.0492(18) 0.0350(15) -0.0027(14) 0.0208(14) -0.0053(12)
C8 0.0505(16) 0.0370(14) 0.0303(13) -0.0041(12) 0.0119(12) -0.0010(11)
C9 0.059(2) 0.059(2) 0.0298(14) -0.0106(15) 0.0075(13) -0.0081(13)
C10 0.0478(17) 0.064(2) 0.0406(16) -0.0105(15) -0.0007(13) -0.0080(15)
C11 0.0378(14) 0.0513(17) 0.0437(16) -0.0056(13) 0.0057(12) -0.0057(13)
C12 0.0403(13) 0.0280(12) 0.0297(12) -0.0022(10) 0.0100(10) -0.0008(10)
C13 0.0426(15) 0.0496(16) 0.0339(14) 0.0085(13) 0.0075(11) 0.0057(12)
C14 0.0466(16) 0.0593(19) 0.0334(14) 0.0121(14) 0.0113(12) 0.0083(13)
C15 0.0414(15) 0.0526(17) 0.0339(14) 0.0040(13) 0.0093(11) -0.0006(13)

loop_
_atom_type_symbol
_atom_type_description
_atom_type_scat_dispersion_real
_atom_type_scat_dispersion_imag
_atom_type_scat_source
C C 0.0033 0.0016 'International Tables Vol C Tables 4.2.6.8 and 6.1.1.4'
H H 0.0000 0.0000 'International Tables Vol C Tables 4.2.6.8 and 6.1.1.4'
N N 0.0061 0.0033 'International Tables Vol C Tables 4.2.6.8 and 6.1.1.4'
O O 0.0106 0.0060 'International Tables Vol C Tables 4.2.6.8 and 6.1.1.4'
P P 0.1023 0.0942 'International Tables Vol C Tables 4.2.6.8 and 6.1.1.4'
Zn Zn 0.2839 1.4301 'International Tables Vol C Tables 4.2.6.8 and 6.1.1.4'

loop_
_geom_angle_atom_site_label_1
_geom_angle_atom_site_label_2
_geom_angle_atom_site_label_3
_geom_angle
_geom_angle_publ_flag
O1 Zn1 O1w 93.90(10) yes
O1 Zn1 O2w 113.20(10) yes
O1 Zn1 N1 113.90(10) yes
O1 Zn1 N2 102.20(10) yes
O1w Zn1 O2w 86.00(10) yes
O1w Zn1 N1 91.60(10) yes
O1w Zn1 N2 163.50(10) yes
O2w Zn1 N1 132.90(10) yes
O2w Zn1 N2 90.70(10) yes
N1 Zn1 N2 78.80(10) yes
O1 P1 O3 113.63(13) no
O1 P1 O2 108.83(12) no
O3 P1 O2 110.92(11) no
O1 P1 C13 108.43(13) no
O3 P1 C13 109.67(13) no
O2 P1 C13 104.96(14) no
P1 O1 Zn1 132.02(13) no
P1 O2 H2o 109.5 no
Zn1 O1w H1w1 121.0 no
Zn1 O1w H1w2 123.3 no
H1w1 O1w H1w2 113.9 no
Zn1 O2w H2w1 130.7 no
Zn1 O2w H2w2 117.8 no
H2w1 O2w H2w2 110.1 no
H3w1 O3w H3w2 107.8 no
H4w1 O4w H4w2 109.0 no
C2 N1 C1 118.2(2) no
C2 N1 Zn1 127.8(2) no
C1 N1 Zn1 114.04(18) no
C11 N2 C12 118.3(2) no
C11 N2 Zn1 129.21(19) no
C12 N2 Zn1 112.49(17) no
N1 C1 C5 122.8(2) no
N1 C1 C12 117.6(2) no
C5 C1 C12 119.6(2) no
N1 C2 C3 122.6(3) no
N1 C2 H2 118.7 no
C3 C2 H2 118.7 no
C4 C3 C2 119.7(3) no
C4 C3 H3 120.1 no
C2 C3 H3 120.1 no
C3 C4 C5 119.1(3) no
C3 C4 H4 120.5 no
C5 C4 H4 120.5 no
C1 C5 C4 117.5(3) no
C1 C5 C6 118.8(3) no
C4 C5 C6 123.7(3) no
C7 C6 C5 121.4(3) no
C7 C6 H6 119.3 no
C5 C6 H6 119.3 no
C6 C7 C8 121.5(3) no
C6 C7 H7 119.3 no
C8 C7 H7 119.3 no
C12 C8 C9 116.7(3) no
C12 C8 C7 118.8(3) no
C9 C8 C7 124.4(3) no
C10 C9 C8 120.0(3) no
C10 C9 H9 120.0 no
C8 C9 H9 120.0 no
C9 C10 C11 119.3(3) no
C9 C10 H10 120.3 no
C11 C10 H10 120.3 no
N2 C11 C10 122.6(3) no
N2 C11 H11 118.7 no
C10 C11 H11 118.7 no
N2 C12 C8 123.1(3) no
N2 C12 C1 117.1(2) no
C8 C12 C1 119.8(2) no
C14 C13 P1 112.7(2) no
C14 C13 H13a 109.1 no
P1 C13 H13a 109.1 no
C14 C13 H13b 109.1 no
P1 C13 H13b 109.1 no
H13a C13 H13b 107.8 no
C15 C14 C13 115.2(2) no
C15 C14 H14a 108.5 no
C13 C14 H14a 108.5 no
C15 C14 H14b 108.5 no
C13 C14 H14b 108.5 no
H14a C14 H14b 107.5 no
O4 C15 O5 124.0(3) no
O4 C15 C14 124.0(3) no
O5 C15 C14 112.0(3) no

loop_
_geom_bond_atom_site_label_1
_geom_bond_atom_site_label_2
_geom_bond_distance
_geom_bond_publ_flag
Zn1 O1 1.935(2) yes
Zn1 O1w 2.000(2) yes
Zn1 O2w 2.027(2) yes
Zn1 N1 2.091(2) yes
Zn1 N2 2.137(2) yes
P1 O1 1.504(2) no
P1 O3 1.5071(19) no
P1 O2 1.562(2) no
P1 C13 1.796(3) no
O2 H2o 0.8200 no
O4 C15 1.205(4) no
O5 C15 1.303(4) no
O1w H1w1 0.84 no
O1w H1w2 0.82 no
O2w H2w1 0.85 no
O2w H2w2 0.85 no
O3w H3w1 0.89 no
O3w H3w2 0.86 no
O4w H4w1 0.86 no
O4w H4w2 0.86 no
N1 C2 1.332(4) no
N1 C1 1.351(3) no
N2 C11 1.322(4) no
N2 C12 1.358(3) no
C1 C5 1.405(4) no
C1 C12 1.440(4) no
C2 C3 1.388(5) no
C2 H2 0.9300 no
C3 C4 1.371(5) no
C3 H3 0.9300 no
C4 C5 1.404(4) no
C4 H4 0.9300 no
C5 C6 1.435(4) no
C6 C7 1.335(5) no
C6 H6 0.9300 no
C7 C8 1.433(4) no
C7 H7 0.9300 no
C8 C12 1.403(4) no
C8 C9 1.407(4) no
C9 C10 1.362(5) no
C9 H9 0.9300 no
C10 C11 1.399(4) no
C10 H10 0.9300 no
C11 H11 0.9300 no
C13 C14 1.510(4) no
C13 H13a 0.9700 no
C13 H13b 0.9700 no
C14 C15 1.505(4) no
C14 H14a 0.9700 no
C14 H14b 0.9700 no

loop_
_geom_hbond_atom_site_label_D
_geom_hbond_atom_site_label_H
_geom_hbond_atom_site_label_A
_geom_hbond_site_symmetry_A
_geom_hbond_distance_DH
_geom_hbond_distance_HA
_geom_hbond_distance_DA
_geom_hbond_angle_DHA
_geom_hbond_publ_flag
O2 H2o O3 7_566 0.82 1.76 2.553(3) 161 yes
O1w H1w1 O5 8_547 0.84 1.66 2.471(3) 163 yes
O1w H1w2 O3w . 0.82 2.20 2.718(4) 121 yes
O2w H2w1 O3 1_545 0.85 1.81 2.647(3) 169 yes
O2w H2w2 O4 8_547 0.85 1.93 2.772(3) 173 yes
O3w H3w1 O4w . 0.89 2.04 2.702(8) 130 yes
O4w H4w1 O1w 1_545 0.86 2.21 2.764(4) 122 yes

loop_
_geom_torsion_atom_site_label_1
_geom_torsion_atom_site_label_2
_geom_torsion_atom_site_label_3
_geom_torsion_atom_site_label_4
_geom_torsion
_geom_torsion_publ_flag
O3 P1 O1 Zn1 -152.04(15) no
O2 P1 O1 Zn1 -27.9(2) no
C13 P1 O1 Zn1 85.7(2) no
O1w Zn1 O1 P1 -103.89(18) no
O2w Zn1 O1 P1 -16.5(2) no
N1 Zn1 O1 P1 162.58(16) no
N2 Zn1 O1 P1 79.56(18) no
O1 Zn1 N1 C2 79.0(3) no
O1w Zn1 N1 C2 -16.0(2) no
O2w Zn1 N1 C2 -102.1(3) no
N2 Zn1 N1 C2 177.6(3) no
O1 Zn1 N1 C1 -99.58(19) no
O1w Zn1 N1 C1 165.39(18) no
O2w Zn1 N1 C1 79.3(2) no
N2 Zn1 N1 C1 -1.04(18) no
O1 Zn1 N2 C11 -65.1(3) no
O1w Zn1 N2 C11 127.1(3) no
O2w Zn1 N2 C11 48.8(3) no
N1 Zn1 N2 C11 -177.4(3) no
O1 Zn1 N2 C12 113.43(19) no
O1w Zn1 N2 C12 -54.4(4) no
O2w Zn1 N2 C12 -132.6(2) no
N1 Zn1 N2 C12 1.18(18) no
C2 N1 C1 C5 0.8(4) no
Zn1 N1 C1 C5 179.6(2) no
C2 N1 C1 C12 -178.0(2) no
Zn1 N1 C1 C12 0.8(3) no
C1 N1 C2 C3 0.1(4) no
Zn1 N1 C2 C3 -178.5(2) no
N1 C2 C3 C4 -1.1(5) no
C2 C3 C4 C5 1.2(5) no
N1 C1 C5 C4 -0.7(4) no
C12 C1 C5 C4 178.1(2) no
N1 C1 C5 C6 179.4(2) no
C12 C1 C5 C6 -1.8(4) no
C3 C4 C5 C1 -0.3(4) no
C3 C4 C5 C6 179.6(3) no
C1 C5 C6 C7 1.1(4) no
C4 C5 C6 C7 -178.8(3) no
C5 C6 C7 C8 0.7(5) no
C6 C7 C8 C12 -1.6(4) no
C6 C7 C8 C9 176.5(3) no
C12 C8 C9 C10 -0.7(5) no
C7 C8 C9 C10 -178.9(3) no
C8 C9 C10 C11 -0.4(5) no
C12 N2 C11 C10 0.6(5) no
Zn1 N2 C11 C10 179.0(2) no
C9 C10 C11 N2 0.6(5) no
C11 N2 C12 C8 -1.8(4) no
Zn1 N2 C12 C8 179.4(2) no
C11 N2 C12 C1 177.6(3) no
Zn1 N2 C12 C1 -1.2(3) no
C9 C8 C12 N2 1.9(4) no
C7 C8 C12 N2 -179.8(3) no
C9 C8 C12 C1 -177.5(3) no
C7 C8 C12 C1 0.8(4) no
N1 C1 C12 N2 0.3(4) no
C5 C1 C12 N2 -178.6(2) no
N1 C1 C12 C8 179.7(2) no
C5 C1 C12 C8 0.9(4) no
O1 P1 C13 C14 178.1(2) no
O3 P1 C13 C14 53.5(3) no
O2 P1 C13 C14 -65.7(3) no
P1 C13 C14 C15 171.1(2) no
C13 C14 C15 O4 -9.5(5) no
C13 C14 C15 O5 169.7(3) no
